data_4027172
loop_
_publ_author_name
'Margherita Barbero'
'Silvano Cadamuro'
'Fabrizio Cauda'
'Stefano Dughera'
'Giuliana Gervasio'
'Paolo Venturello'

_publ_section_title
;
 Preparation and Characterization of Aryl or
 Heteroaryl(3-indolyl)methyliumo-Benzenedisulfonimides
;
_journal_name_full 'Journal of Organic Chemistry'
_journal_page_first 4278
_journal_page_last 4287
_journal_paper_doi 10.1021/jo300099y
_journal_volume 77
_journal_year 2012
_chemical_formula_sum 'C46 H40 N4 O10 S4'
_chemical_formula_weight 937.06
_chemical_name_systematic
; 
 ? 
;
_space_group_IT_number 15
_symmetry_cell_setting monoclinic
_symmetry_space_group_name_Hall '-C 2yc'
_symmetry_space_group_name_H-M 'C 1 2/c 1'
_atom_sites_solution_hydrogens geom
_atom_sites_solution_primary direct
_atom_sites_solution_secondary difmap
_audit_creation_date
;
'Mon Oct 03 10:22:45 2011'
;
_audit_creation_method
;
CrysAlisPro, Oxford Diffraction Ltd.,
Version 1.171.33.55 (release 05-01-2010 CrysAlis171 .NET)
(compiled Jan  5 2010,16:28:46)
;
_cell_angle_alpha 90.00
_cell_angle_beta 118.224(5)
_cell_angle_gamma 90.00
_cell_formula_units_Z 8
_cell_length_a 26.1638(12)
_cell_length_b 13.1605(4)
_cell_length_c 14.4032(6)
_cell_measurement_reflns_used 6332
_cell_measurement_temperature 293(2)
_cell_volume 4369.8(4)
_computing_cell_refinement
;
CrysAlisPro, Oxford Diffraction Ltd.,
Version 1.171.33.55 (release 05-01-2010 CrysAlis171 .NET)
(compiled Jan  5 2010,16:28:46)
;
_computing_data_collection
;
CrysAlisPro, Oxford Diffraction Ltd.,
Version 1.171.33.55 (release 05-01-2010 CrysAlis171 .NET)
(compiled Jan  5 2010,16:28:46)
;
_computing_data_reduction
;
CrysAlisPro, Oxford Diffraction Ltd.,
Version 1.171.33.55 (release 05-01-2010 CrysAlis171 .NET)
(compiled Jan  5 2010,16:28:46)
;
_computing_molecular_graphics 'SHELXL-97 (Sheldrick, 1997)'
_computing_publication_material 'SHELXL-97 (Sheldrick, 1997)'
_computing_structure_refinement 'SHELXL-97 (Sheldrick, 1997)'
_computing_structure_solution 'SHELXS-97 (Sheldrick, 1990)'
_diffrn_ambient_temperature 290(2)
_diffrn_detector_area_resol_mean 10.2890
_diffrn_measured_fraction_theta_full 0.937
_diffrn_measured_fraction_theta_max 0.937
_diffrn_measurement_details
;
  1 omega  -13.00   69.00   1.0000   30.0000
omega____ theta____ kappa____ phi______ frames
    -       11.1965   67.0000 -115.0000 82

  2 omega  -43.00   43.00   1.0000   30.0000
omega____ theta____ kappa____ phi______ frames
    -      -11.5871   65.0000   93.0000 86

  3 omega  -75.00   12.00   1.0000   30.0000
omega____ theta____ kappa____ phi______ frames
    -      -11.5871  -37.0000    0.0000 87

  4 omega  -43.00   37.00   1.0000   30.0000
omega____ theta____ kappa____ phi______ frames
    -      -11.5871   66.0000  -54.0000 80

  5 omega  -86.00   10.00   1.0000   30.0000
omega____ theta____ kappa____ phi______ frames
    -      -11.5871  -37.0000  120.0000 96

  6 omega  -81.00    0.00   1.0000   30.0000
omega____ theta____ kappa____ phi______ frames
    -      -11.5871  -37.0000  -90.0000 81

  7 omega  -43.00   33.00   1.0000   30.0000
omega____ theta____ kappa____ phi______ frames
    -      -11.5871   65.0000 -149.0000 76

  8 omega  -43.00   29.00   1.0000   30.0000
omega____ theta____ kappa____ phi______ frames
    -      -11.5871   65.0000   10.0000 72

;
_diffrn_measurement_device_type 'Xcalibur, Ruby, Gemini ultra'
_diffrn_measurement_method '\w scans'
_diffrn_orient_matrix_UB_11 -0.0271385000
_diffrn_orient_matrix_UB_12 0.0238512000
_diffrn_orient_matrix_UB_13 -0.0313338000
_diffrn_orient_matrix_UB_21 0.0049728000
_diffrn_orient_matrix_UB_22 -0.0022760000
_diffrn_orient_matrix_UB_23 -0.0442645000
_diffrn_orient_matrix_UB_31 -0.0136022000
_diffrn_orient_matrix_UB_32 -0.0482965000
_diffrn_orient_matrix_UB_33 -0.0133296000
_diffrn_radiation_monochromator graphite
_diffrn_radiation_source 'Enhance (Mo) x-ray Source'
_diffrn_radiation_type 'Mo K\a'
_diffrn_radiation_wavelength 0.7107
_diffrn_reflns_av_R_equivalents 0.0766
_diffrn_reflns_av_sigmaI/netI 0.1114
_diffrn_reflns_limit_h_max 32
_diffrn_reflns_limit_h_min -35
_diffrn_reflns_limit_k_max 18
_diffrn_reflns_limit_k_min -17
_diffrn_reflns_limit_l_max 19
_diffrn_reflns_limit_l_min -19
_diffrn_reflns_number 38528
_diffrn_reflns_theta_full 29.37
_diffrn_reflns_theta_max 29.2928
_diffrn_reflns_theta_min 3.2024
_exptl_absorpt_coefficient_mu 0.282
_exptl_absorpt_correction_T_max 1.00000
_exptl_absorpt_correction_T_min 0.92440
_exptl_absorpt_correction_type multi-scan
_exptl_absorpt_process_details
;
CrysAlisPro, Oxford Diffraction Ltd.,
Version 1.171.33.55 (release 05-01-2010 CrysAlis171 .NET)
(compiled Jan  5 2010,16:28:46)
empirical absorption correction using spherical harmonics,
 implemented in SCALE3 ABSPACK scaling algorithm.
;
_exptl_crystal_colour red-orange
_exptl_crystal_density_diffrn 1.424
_exptl_crystal_description prism
_exptl_crystal_F_000 1952
_exptl_crystal_size_max 0.060
_exptl_crystal_size_mid 0.040
_exptl_crystal_size_min 0.036
_refine_diff_density_max 0.199
_refine_diff_density_min -0.224
_refine_diff_density_rms 0.033
_refine_ls_extinction_method none
_refine_ls_goodness_of_fit_ref 0.821
_refine_ls_hydrogen_treatment mixed
_refine_ls_matrix_type full
_refine_ls_number_parameters 362
_refine_ls_number_reflns 5642
_refine_ls_number_restraints 1
_refine_ls_restrained_S_all 0.822
_refine_ls_R_factor_all 0.1588
_refine_ls_R_factor_gt 0.0410
_refine_ls_shift/su_max 0.001
_refine_ls_shift/su_mean 0.000
_refine_ls_structure_factor_coef Fsqd
_refine_ls_weighting_details 'calc w=1/[\s^2^(Fo^2^)+(0.0400P)^2^+0.0000P] where P=(Fo^2^+2Fc^2^)/3'
_refine_ls_weighting_scheme calc
_refine_ls_wR_factor_gt 0.0817
_refine_ls_wR_factor_ref 0.0961
_reflns_number_gt 2040
_reflns_number_total 5642
_reflns_threshold_expression >2sigma(I)
_cod_data_source_file jo300099y_si_002.cif
_cod_data_source_block xcalibur4b
_cod_original_cell_volume 4369.8(3)
_cod_database_code 4027172

loop_
_symmetry_equiv_pos_as_xyz
'x, y, z'
'-x, y, -z+1/2'
'x+1/2, y+1/2, z'
'-x+1/2, y+1/2, -z+1/2'
'-x, -y, -z'
'x, -y, z-1/2'
'-x+1/2, -y+1/2, -z'
'x+1/2, -y+1/2, z-1/2'

loop_
_atom_site_label
_atom_site_type_symbol
_atom_site_fract_x
_atom_site_fract_y
_atom_site_fract_z
_atom_site_U_iso_or_equiv
_atom_site_adp_type
_atom_site_occupancy
_atom_site_symmetry_multiplicity
_atom_site_calc_flag
_atom_site_refinement_flags
S1 S 0.34133(2) 0.11314(5) 1.37980(4) 0.0639(2) Uani 1 1 d .
S2 S 0.39479(3) 0.12249(5) 1.58923(5) 0.0707(2) Uani 1 1 d .
O11 O 0.31858(7) 0.02469(11) 1.31424(12) 0.0777(5) Uani 1 1 d .
O12 O 0.31637(7) 0.20620(11) 1.32524(13) 0.0910(6) Uani 1 1 d .
O21 O 0.40948(8) 0.03902(14) 1.65960(13) 0.0971(6) Uani 1 1 d .
O22 O 0.39276(8) 0.21775(14) 1.63358(14) 0.1023(6) Uani 1 1 d .
N2 N 0.33751(8) 0.09844(19) 1.48349(15) 0.0952(7) Uani 1 1 d .
C1 C 0.41671(9) 0.12082(14) 1.43082(16) 0.0524(5) Uani 1 1 d .
C2 C 0.44452(10) 0.12916(14) 1.53853(17) 0.0545(6) Uani 1 1 d .
C3 C 0.50429(12) 0.13658(17) 1.5947(2) 0.0688(7) Uani 1 1 d .
H3 H 0.5227(9) 0.1425(16) 1.6689(18) 0.075(8) Uiso 1 1 d .
C4 C 0.53470(14) 0.13410(19) 1.5391(3) 0.0822(9) Uani 1 1 d .
H4 H 0.5731(10) 0.1364(16) 1.5709(18) 0.076(8) Uiso 1 1 d .
C5 C 0.50676(13) 0.12494(19) 1.4312(3) 0.0812(8) Uani 1 1 d .
H5 H 0.5287(10) 0.1206(18) 1.396(2) 0.095(9) Uiso 1 1 d .
C6 C 0.44808(13) 0.11863(18) 1.3756(2) 0.0702(7) Uiso 1 1 d .
H6 H 0.4236(10) 0.1083(16) 1.307(2) 0.094(8) Uiso 1 1 d .
O1 O 0.04340(7) -0.00349(12) 0.40987(14) 0.0832(5) Uani 1 1 d D
N1 N 0.23620(9) 0.05871(16) 1.09997(19) 0.0601(6) Uani 1 1 d .
H1 H 0.2561(9) 0.0583(16) 1.1613(17) 0.058(8) Uiso 1 1 d .
C7 C 0.20922(9) 0.14876(17) 1.04738(17) 0.0532(6) Uani 1 1 d .
C8 C 0.21106(11) 0.24196(19) 1.0912(2) 0.0636(7) Uani 1 1 d .
H8 H 0.2341(9) 0.2533(14) 1.1601(17) 0.063(7) Uiso 1 1 d .
C9 C 0.17889(11) 0.3180(2) 1.0236(2) 0.0697(7) Uani 1 1 d .
H9 H 0.1803(8) 0.3829(16) 1.0523(16) 0.066(7) Uiso 1 1 d .
C10 C 0.14599(11) 0.2997(2) 0.9174(2) 0.0720(7) Uani 1 1 d .
H10 H 0.1247(9) 0.3520(17) 0.8755(17) 0.074(8) Uiso 1 1 d .
C11 C 0.14454(10) 0.2049(2) 0.8748(2) 0.0652(7) Uani 1 1 d .
H11 H 0.1240(8) 0.1911(14) 0.8060(16) 0.058(7) Uiso 1 1 d .
C12 C 0.17740(8) 0.12675(16) 0.94039(16) 0.0518(5) Uani 1 1 d .
C13 C 0.18630(9) 0.01873(16) 0.92905(18) 0.0547(6) Uani 1 1 d .
C14 C 0.22277(9) -0.01793(18) 1.03497(19) 0.0572(6) Uani 1 1 d .
C15 C 0.24365(16) -0.1218(2) 1.0731(3) 0.0747(8) Uani 1 1 d .
H15A H 0.2650(10) -0.1471(18) 1.0442(19) 0.089(10) Uiso 1 1 d .
H15B H 0.2143(13) -0.162(2) 1.056(2) 0.123(13) Uiso 1 1 d .
H15C H 0.2681(12) -0.125(2) 1.150(3) 0.123(11) Uiso 1 1 d .
C16 C 0.16821(10) -0.04663(19) 0.8466(2) 0.0617(7) Uani 1 1 d .
H16 H 0.1773(7) -0.1125(14) 0.8666(14) 0.046(6) Uiso 1 1 d .
C17 C 0.13768(9) -0.03118(17) 0.73423(18) 0.0584(6) Uani 1 1 d .
C18 C 0.13802(11) 0.05824(19) 0.6834(2) 0.0635(6) Uani 1 1 d .
H18 H 0.1594(8) 0.1151(15) 0.7221(15) 0.056(6) Uiso 1 1 d .
C19 C 0.10745(11) 0.0674(2) 0.5763(2) 0.0668(7) Uani 1 1 d .
H19 H 0.1095(8) 0.1258(15) 0.5458(15) 0.056(7) Uiso 1 1 d .
C20 C 0.07491(10) -0.0130(2) 0.5156(2) 0.0679(7) Uani 1 1 d .
C21 C 0.07557(12) -0.1035(2) 0.5643(2) 0.0774(8) Uani 1 1 d .
H21 H 0.0574(10) -0.1570(17) 0.5264(18) 0.082(8) Uiso 1 1 d .
C22 C 0.10696(12) -0.1130(2) 0.6702(2) 0.0731(7) Uani 1 1 d .
H22 H 0.1056(9) -0.1690(16) 0.7020(16) 0.070(8) Uiso 1 1 d .
C23A C 0.0327(2) 0.0992(3) 0.3575(4) 0.0767(14) Uani 0.50 1 d PD
H23A H 0.0553 0.1496 0.4089 0.115 Uiso 0.50 1 calc PR
H23B H -0.0077 0.1159 0.3276 0.115 Uiso 0.50 1 calc PR
H23C H 0.0438 0.0975 0.3028 0.115 Uiso 0.50 1 calc PR
C23B C 0.0143(2) -0.0970(3) 0.3502(4) 0.0842(16) Uani 0.50 1 d PD
H23D H 0.0269 -0.1544 0.3969 0.126 Uiso 0.50 1 calc PR
H23E H 0.0242 -0.1074 0.2946 0.126 Uiso 0.50 1 calc PR
H23F H -0.0270 -0.0896 0.3206 0.126 Uiso 0.50 1 calc PR

loop_
_atom_site_aniso_label
_atom_site_aniso_U_11
_atom_site_aniso_U_22
_atom_site_aniso_U_33
_atom_site_aniso_U_23
_atom_site_aniso_U_13
_atom_site_aniso_U_12
S1 0.0628(4) 0.0749(4) 0.0460(4) -0.0005(3) 0.0193(3) 0.0074(3)
S2 0.0741(4) 0.0936(5) 0.0478(4) -0.0072(4) 0.0315(3) -0.0051(4)
O11 0.0856(12) 0.0719(10) 0.0572(10) -0.0072(9) 0.0187(9) -0.0098(9)
O12 0.0861(12) 0.0709(11) 0.0848(12) 0.0085(10) 0.0147(10) 0.0250(9)
O21 0.1181(15) 0.1110(14) 0.0607(11) 0.0167(11) 0.0411(10) -0.0182(11)
O22 0.1234(16) 0.1082(14) 0.0944(14) -0.0352(11) 0.0671(12) -0.0070(11)
N2 0.0594(13) 0.177(2) 0.0500(12) -0.0106(13) 0.0267(11) -0.0095(13)
C1 0.0606(13) 0.0482(12) 0.0495(14) 0.0040(10) 0.0268(12) 0.0076(11)
C2 0.0593(15) 0.0510(13) 0.0493(14) 0.0032(10) 0.0227(12) 0.0043(11)
C3 0.0688(19) 0.0629(16) 0.0600(18) 0.0041(13) 0.0185(16) -0.0011(13)
C4 0.066(2) 0.0655(17) 0.120(3) 0.0008(17) 0.048(2) -0.0013(15)
C5 0.099(2) 0.0707(17) 0.106(3) 0.0019(16) 0.075(2) 0.0016(15)
O1 0.0993(13) 0.0822(12) 0.0598(12) 0.0002(9) 0.0308(10) -0.0143(9)
N1 0.0542(13) 0.0774(15) 0.0456(14) 0.0038(13) 0.0210(11) -0.0035(11)
C7 0.0460(13) 0.0610(15) 0.0525(15) 0.0044(13) 0.0232(12) 0.0010(11)
C8 0.0561(16) 0.0778(19) 0.0510(16) -0.0061(15) 0.0205(14) -0.0065(13)
C9 0.0730(18) 0.0697(18) 0.072(2) -0.0097(16) 0.0390(16) 0.0026(15)
C10 0.0754(18) 0.0767(19) 0.0670(19) 0.0083(17) 0.0361(16) 0.0191(15)
C11 0.0574(16) 0.086(2) 0.0480(16) 0.0001(15) 0.0210(14) 0.0099(14)
C12 0.0421(12) 0.0690(15) 0.0470(14) 0.0009(12) 0.0234(11) 0.0001(11)
C13 0.0526(14) 0.0624(15) 0.0519(15) -0.0027(12) 0.0271(12) -0.0034(11)
C14 0.0557(15) 0.0647(15) 0.0609(16) -0.0001(14) 0.0354(13) -0.0058(12)
C15 0.080(2) 0.0666(19) 0.086(2) 0.0150(17) 0.046(2) 0.0102(18)
C16 0.0629(16) 0.0579(17) 0.073(2) 0.0011(15) 0.0396(14) -0.0019(13)
C17 0.0629(15) 0.0611(15) 0.0572(16) -0.0085(13) 0.0333(13) -0.0048(12)
C18 0.0718(17) 0.0610(16) 0.0707(19) -0.0166(15) 0.0445(15) -0.0177(13)
C19 0.0755(18) 0.0687(18) 0.0684(19) -0.0016(16) 0.0440(15) -0.0111(14)
C20 0.0643(16) 0.0843(19) 0.0634(18) -0.0103(15) 0.0371(15) -0.0118(14)
C21 0.094(2) 0.0726(19) 0.065(2) -0.0218(17) 0.0373(17) -0.0232(16)
C22 0.097(2) 0.0575(17) 0.072(2) -0.0086(16) 0.0454(17) -0.0108(15)
C23A 0.095(4) 0.069(3) 0.076(3) 0.004(3) 0.048(3) 0.001(3)
C23B 0.087(4) 0.089(4) 0.058(3) -0.008(3) 0.019(3) -0.003(3)

loop_
_atom_type_symbol
_atom_type_description
_atom_type_scat_dispersion_real
_atom_type_scat_dispersion_imag
_atom_type_scat_source
C C 0.0033 0.0016 'International Tables Vol C Tables 4.2.6.8 and 6.1.1.4'
H H 0.0000 0.0000 'International Tables Vol C Tables 4.2.6.8 and 6.1.1.4'
N N 0.0061 0.0033 'International Tables Vol C Tables 4.2.6.8 and 6.1.1.4'
O O 0.0106 0.0060 'International Tables Vol C Tables 4.2.6.8 and 6.1.1.4'
S S 0.1246 0.1234 'International Tables Vol C Tables 4.2.6.8 and 6.1.1.4'

loop_
_geom_angle_atom_site_label_1
_geom_angle_atom_site_label_2
_geom_angle_atom_site_label_3
_geom_angle
O12 S1 O11 113.04(9)
O12 S1 N2 114.39(12)
O11 S1 N2 109.59(12)
O12 S1 C1 108.11(10)
O11 S1 C1 110.87(10)
N2 S1 C1 100.09(10)
O21 S2 O22 114.68(12)
O21 S2 N2 110.23(12)
O22 S2 N2 112.93(12)
O21 S2 C2 109.24(11)
O22 S2 C2 109.46(11)
N2 S2 C2 99.15(11)
S1 N2 S2 115.95(13)
C2 C1 C6 120.6(2)
C2 C1 S1 111.65(17)
C6 C1 S1 127.76(19)
C1 C2 C3 121.0(2)
C1 C2 S2 111.25(17)
C3 C2 S2 127.7(2)
C4 C3 C2 117.7(3)
C4 C3 H3 122.4(14)
C2 C3 H3 119.8(14)
C3 C4 C5 121.2(3)
C3 C4 H4 121.8(16)
C5 C4 H4 117.1(16)
C6 C5 C4 121.4(3)
C6 C5 H5 119.5(16)
C4 C5 H5 119.1(16)
C5 C6 C1 118.1(3)
C5 C6 H6 132.8(16)
C1 C6 H6 108.8(15)
C20 O1 C23B 116.6(2)
C20 O1 C23A 121.0(2)
C23B O1 C23A 122.0(3)
C14 N1 C7 111.6(2)
C14 N1 H1 127.7(16)
C7 N1 H1 120.6(16)
C8 C7 C12 124.7(2)
C8 C7 N1 127.4(2)
C12 C7 N1 107.8(2)
C7 C8 C9 116.8(2)
C7 C8 H8 121.2(13)
C9 C8 H8 121.9(13)
C8 C9 C10 120.8(3)
C8 C9 H9 117.8(13)
C10 C9 H9 121.4(13)
C9 C10 C11 121.6(3)
C9 C10 H10 117.9(14)
C11 C10 H10 120.5(14)
C10 C11 C12 119.3(3)
C10 C11 H11 123.5(13)
C12 C11 H11 117.2(13)
C11 C12 C7 117.0(2)
C11 C12 C13 136.5(2)
C7 C12 C13 106.41(18)
C16 C13 C14 119.6(2)
C16 C13 C12 134.9(2)
C14 C13 C12 105.47(19)
N1 C14 C13 108.5(2)
N1 C14 C15 121.4(2)
C13 C14 C15 130.0(2)
C14 C15 H15A 111.7(16)
C14 C15 H15B 109.9(19)
H15A C15 H15B 107(3)
C14 C15 H15C 112.7(17)
H15A C15 H15C 107(2)
H15B C15 H15C 108(3)
C13 C16 C17 132.2(2)
C13 C16 H16 113.3(12)
C17 C16 H16 114.5(12)
C18 C17 C22 116.7(2)
C18 C17 C16 125.0(2)
C22 C17 C16 118.2(2)
C19 C18 C17 121.6(2)
C19 C18 H18 117.6(12)
C17 C18 H18 120.8(12)
C18 C19 C20 120.2(3)
C18 C19 H19 119.2(13)
C20 C19 H19 120.5(13)
O1 C20 C21 120.5(2)
O1 C20 C19 120.5(2)
C21 C20 C19 119.0(3)
C22 C21 C20 120.5(3)
C22 C21 H21 119.2(15)
C20 C21 H21 120.2(15)
C21 C22 C17 121.7(3)
C21 C22 H22 120.8(14)
C17 C22 H22 117.1(14)
O1 C23A H23A 109.5
O1 C23A H23B 109.5
H23A C23A H23B 109.5
O1 C23A H23C 109.5
H23A C23A H23C 109.5
H23B C23A H23C 109.5
O1 C23B H23D 109.5
O1 C23B H23E 109.5
H23D C23B H23E 109.5
O1 C23B H23F 109.5
H23D C23B H23F 109.5
H23E C23B H23F 109.5

loop_
_geom_bond_atom_site_label_1
_geom_bond_atom_site_label_2
_geom_bond_distance
S1 O12 1.4348(15)
S1 O11 1.4386(15)
S1 N2 1.555(2)
S1 C1 1.752(2)
S2 O21 1.4189(17)
S2 O22 1.4193(18)
S2 N2 1.583(2)
S2 C2 1.770(2)
C1 C2 1.371(3)
C1 C6 1.387(3)
C2 C3 1.383(3)
C3 C4 1.370(4)
C3 H3 0.95(2)
C4 C5 1.374(4)
C4 H4 0.89(2)
C5 C6 1.357(4)
C5 H5 0.93(3)
C6 H6 0.89(2)
O1 C20 1.352(3)
O1 C23B 1.488(4)
O1 C23A 1.508(4)
N1 C14 1.306(3)
N1 C7 1.404(3)
N1 H1 0.79(2)
C7 C8 1.370(3)
C7 C12 1.392(3)
C8 C9 1.373(3)
C8 H8 0.90(2)
C9 C10 1.377(3)
C9 H9 0.94(2)
C10 C11 1.382(3)
C10 H10 0.91(2)
C11 C12 1.386(3)
C11 H11 0.894(19)
C12 C13 1.462(3)
C13 C16 1.358(3)
C13 C14 1.447(3)
C14 C15 1.479(3)
C15 H15A 0.90(2)
C15 H15B 0.87(3)
C15 H15C 0.98(3)
C16 C17 1.440(3)
C16 H16 0.909(17)
C17 C18 1.388(3)
C17 C22 1.398(3)
C18 C19 1.367(3)
C18 H18 0.943(19)
C19 C20 1.380(3)
C19 H19 0.898(19)
C20 C21 1.379(3)
C21 C22 1.354(4)
C21 H21 0.88(2)
C22 H22 0.88(2)
C23A H23A 0.9600
C23A H23B 0.9600
C23A H23C 0.9600
C23B H23D 0.9600
C23B H23E 0.9600
C23B H23F 0.9600

loop_
_geom_hbond_atom_site_label_D
_geom_hbond_atom_site_label_H
_geom_hbond_atom_site_label_A
_geom_hbond_distance_DH
_geom_hbond_distance_HA
_geom_hbond_distance_DA
_geom_hbond_angle_DHA
N1 H1 O11 0.79(2) 2.08(2) 2.842(3) 165(2)
C8 H8 O12 0.90(2) 2.42(2) 3.224(3) 150.0(17)
